data_7155452
loop_
_publ_author_name
'Deb, Mohit L.'
'Borpatra, Paran J.'
'Saikia, Prakash J.'
'Baruah, Pranjal K.'

_publ_section_title
;
 Introducing tetramethylurea as a new methylene precursor: a
 microwave-assisted RuCl3-catalyzed cross dehydrogenative coupling
 approach to bis(indolyl)methanes.
;
_journal_issue 6
_journal_name_full 'Organic &amp; biomolecular chemistry'
_journal_page_first 1435
_journal_page_last 1443
_journal_paper_doi 10.1039/c6ob02671k
_journal_volume 15
_journal_year 2017
_chemical_formula_moiety 'C18 H16 N2'
_chemical_formula_sum 'C18 H16 N2'
_chemical_formula_weight 260.33
_space_group_crystal_system monoclinic
_space_group_IT_number 14
_space_group_name_Hall '-P 2ybc'
_space_group_name_H-M_alt 'P 1 21/c 1'
_symmetry_space_group_name_Hall '-P 2ybc'
_symmetry_space_group_name_H-M 'P 1 21/c 1'
_atom_sites_solution_hydrogens mixed
_audit_creation_method SHELXL-2016/6
_audit_update_record
;
2016-12-04 deposited with the CCDC.
2017-01-11 downloaded from the CCDC.
;
_cell_angle_alpha 90
_cell_angle_beta 93.385(3)
_cell_angle_gamma 90
_cell_formula_units_Z 8
_cell_length_a 12.1110(8)
_cell_length_b 10.0955(7)
_cell_length_c 23.0729(16)
_cell_measurement_reflns_used 5343
_cell_measurement_temperature 296(2)
_cell_measurement_theta_max 23.64
_cell_measurement_theta_min 2.51
_cell_volume 2816.1(3)
_computing_cell_refinement 'Bruker SAINT'
_computing_data_collection 'Bruker APEX2'
_computing_data_reduction 'Bruker SAINT'
_computing_molecular_graphics 'Bruker SHELXTL'
_computing_publication_material 'Bruker SHELXTL'
_computing_structure_refinement 'SHELXL-2016/6 (Sheldrick, 2016)'
_computing_structure_solution 'SHELXL-2016/6 (Sheldrick, 2016)'
_diffrn_ambient_temperature 296(2)
_diffrn_measured_fraction_theta_full 0.993
_diffrn_measured_fraction_theta_max 0.991
_diffrn_measurement_device_type 'Bruker APEX-II CCD'
_diffrn_measurement_method '\f and \w scans'
_diffrn_radiation_type MoK\a
_diffrn_radiation_wavelength 0.71073
_diffrn_reflns_av_R_equivalents 0.0385
_diffrn_reflns_av_unetI/netI 0.0406
_diffrn_reflns_Laue_measured_fraction_full 0.993
_diffrn_reflns_Laue_measured_fraction_max 0.991
_diffrn_reflns_limit_h_max 14
_diffrn_reflns_limit_h_min -15
_diffrn_reflns_limit_k_max 13
_diffrn_reflns_limit_k_min -13
_diffrn_reflns_limit_l_max 30
_diffrn_reflns_limit_l_min -24
_diffrn_reflns_number 24898
_diffrn_reflns_point_group_measured_fraction_full 0.993
_diffrn_reflns_point_group_measured_fraction_max 0.991
_diffrn_reflns_theta_full 25.242
_diffrn_reflns_theta_max 28.033
_diffrn_reflns_theta_min 2.203
_diffrn_source 'sealed tube'
_exptl_absorpt_coefficient_mu 0.073
_exptl_absorpt_correction_T_max 0.989
_exptl_absorpt_correction_T_min 0.984
_exptl_absorpt_correction_type multi-scan
_exptl_absorpt_process_details 'Bruker AXS SADABS program'
_exptl_crystal_colour colorless
_exptl_crystal_density_diffrn 1.228
_exptl_crystal_description block
_exptl_crystal_F_000 1104
_exptl_crystal_size_max 0.230
_exptl_crystal_size_mid 0.180
_exptl_crystal_size_min 0.150
_refine_diff_density_max 0.367
_refine_diff_density_min -0.450
_refine_diff_density_rms 0.158
_refine_ls_extinction_method none
_refine_ls_goodness_of_fit_ref 1.056
_refine_ls_hydrogen_treatment mixed
_refine_ls_matrix_type full
_refine_ls_number_parameters 371
_refine_ls_number_reflns 6759
_refine_ls_number_restraints 0
_refine_ls_restrained_S_all 1.056
_refine_ls_R_factor_all 0.0939
_refine_ls_R_factor_gt 0.0546
_refine_ls_shift/su_max 0.023
_refine_ls_shift/su_mean 0.000
_refine_ls_structure_factor_coef Fsqd
_refine_ls_weighting_details 'w=1/[\s^2^(Fo^2^)+(0.1015P)^2^+0.0696P] where P=(Fo^2^+2Fc^2^)/3'
_refine_ls_weighting_scheme calc
_refine_ls_wR_factor_gt 0.1500
_refine_ls_wR_factor_ref 0.1783
_reflns_Friedel_coverage 0.000
_reflns_number_gt 4307
_reflns_number_total 6759
_reflns_threshold_expression 'I > 2\s(I)'
_cod_data_source_file c6ob02671k2.cif
_cod_data_source_block PARAN05_0m
_cod_depositor_comments 'Adding full bibliography for 7155451--7155452.cif.'
_cod_database_code 7155452
_shelx_shelxl_version_number 2016/6
_shelx_space_group_comment
;
The symmetry employed for this shelxl refinement is uniquely defined
by the following loop, which should always be used as a source of
symmetry information in preference to the above space-group names.
They are only intended as comments.
;
_shelx_estimated_absorpt_t_min 0.983
_shelx_estimated_absorpt_t_max 0.989
_exptl_absorpt_special_details 'Sheldrick,G.M.,2015,University of gottingen'

loop_
_space_group_symop_operation_xyz
'x, y, z'
'-x, y+1/2, -z+1/2'
'-x, -y, -z'
'x, -y-1/2, z-1/2'

loop_
_atom_site_label
_atom_site_type_symbol
_atom_site_fract_x
_atom_site_fract_y
_atom_site_fract_z
_atom_site_U_iso_or_equiv
_atom_site_adp_type
_atom_site_occupancy
_atom_site_site_symmetry_order
_atom_site_calc_flag
_atom_site_refinement_flags_posn
_atom_site_refinement_flags_adp
C1 C 0.68041(13) 0.34127(16) 0.00018(8) 0.0471(4) Uani 1 1 d . .
H1 H 0.627538 0.351177 -0.030412 0.056 Uiso 1 1 calc R U
C2 C 0.84375(13) 0.32431(15) 0.04840(8) 0.0446(4) Uani 1 1 d . .
H2A H 0.5064(17) 0.744(2) 0.1367(10) 0.091(7) Uiso 1 1 d . .
C3 C 0.95603(14) 0.31913(19) 0.06486(10) 0.0611(5) Uani 1 1 d . .
H3 H 1.009544 0.328776 0.037873 0.073 Uiso 1 1 calc R U
C4 C 0.98409(17) 0.2994(2) 0.12215(11) 0.0753(7) Uani 1 1 d . .
H4 H 1.058555 0.296207 0.134481 0.090 Uiso 1 1 calc R U
H4A H 0.2281(16) 0.430(2) -0.0165(8) 0.067(6) Uiso 1 1 d . .
C5 C 0.9042(2) 0.2835(2) 0.16324(10) 0.0751(6) Uani 1 1 d . .
H5 H 0.926554 0.270465 0.202072 0.090 Uiso 1 1 calc R U
C6 C 0.79206(17) 0.28714(19) 0.14669(8) 0.0595(5) Uani 1 1 d . .
H6 H 0.739129 0.275011 0.173811 0.071 Uiso 1 1 calc R U
C7 C 0.76103(13) 0.30935(15) 0.08852(7) 0.0430(4) Uani 1 1 d . .
C8 C 0.65643(12) 0.32043(15) 0.05643(8) 0.0435(4) Uani 1 1 d . .
C9 C 0.54425(13) 0.31300(17) 0.08074(9) 0.0539(5) Uani 1 1 d . .
H9A H 0.544724 0.241820 0.108994 0.065 Uiso 1 1 calc R U
H9B H 0.490360 0.290397 0.049541 0.065 Uiso 1 1 calc R U
C10 C 0.50734(13) 0.43841(15) 0.10933(7) 0.0423(4) Uani 1 1 d . .
C11 C 0.55050(14) 0.56192(17) 0.10402(8) 0.0499(4) Uani 1 1 d . .
H11 H 0.610970 0.582618 0.082682 0.060 Uiso 1 1 calc R U
C12 C 0.40846(14) 0.58657(17) 0.16064(7) 0.0472(4) Uani 1 1 d . .
C13 C 0.32694(16) 0.6353(2) 0.19526(8) 0.0604(5) Uani 1 1 d . .
H13 H 0.322348 0.724946 0.204051 0.072 Uiso 1 1 calc R U
C14 C 0.25364(16) 0.5450(2) 0.21585(9) 0.0654(5) Uani 1 1 d . .
H14 H 0.197911 0.574315 0.238779 0.078 Uiso 1 1 calc R U
C15 C 0.26130(15) 0.4117(2) 0.20308(8) 0.0602(5) Uani 1 1 d . .
H15 H 0.211183 0.353104 0.218215 0.072 Uiso 1 1 calc R U
C16 C 0.34102(13) 0.36299(18) 0.16857(7) 0.0488(4) Uani 1 1 d . .
H16 H 0.344808 0.272913 0.160488 0.059 Uiso 1 1 calc R U
C17 C 0.41652(13) 0.45199(15) 0.14580(7) 0.0406(4) Uani 1 1 d . .
C18 C 0.84735(18) 0.3568(2) -0.05999(9) 0.0696(6) Uani 1 1 d . .
H18A H 0.907225 0.418908 -0.055378 0.104 Uiso 1 1 calc R U
H18B H 0.795216 0.386899 -0.090085 0.104 Uiso 1 1 calc R U
H18C H 0.875688 0.271708 -0.070325 0.104 Uiso 1 1 calc R U
C19 C 0.25568(14) -0.00082(17) 0.09447(8) 0.0500(4) Uani 1 1 d . .
C20 C 0.21966(15) 0.02203(18) 0.14889(9) 0.0555(5) Uani 1 1 d . .
H20 H 0.146437 0.037919 0.156822 0.067 Uiso 1 1 calc R U
C21 C 0.40186(13) -0.00646(16) 0.16211(7) 0.0442(4) Uani 1 1 d . .
C22 C 0.51046(15) -0.01683(19) 0.18480(8) 0.0567(5) Uani 1 1 d . .
H22 H 0.528446 -0.007125 0.224317 0.068 Uiso 1 1 calc R U
C23 C 0.59099(15) -0.04238(19) 0.14570(9) 0.0591(5) Uani 1 1 d . .
H23 H 0.664664 -0.048789 0.159221 0.071 Uiso 1 1 calc R U
C24 C 0.56361(15) -0.05835(18) 0.08735(8) 0.0545(5) Uani 1 1 d . .
H24 H 0.619342 -0.075704 0.062353 0.065 Uiso 1 1 calc R U
C25 C 0.45529(13) -0.04924(16) 0.06492(7) 0.0454(4) Uani 1 1 d . .
H25 H 0.437961 -0.062444 0.025535 0.054 Uiso 1 1 calc R U
C26 C 0.37266(13) -0.01987(16) 0.10256(7) 0.0435(4) Uani 1 1 d . .
C27 C 0.18935(15) -0.00218(18) 0.03702(8) 0.0558(5) Uani 1 1 d . .
H27A H 0.217416 -0.072264 0.013180 0.067 Uiso 1 1 calc R U
H27B H 0.113156 -0.023420 0.044002 0.067 Uiso 1 1 calc R U
C28 C 0.19128(12) 0.12561(15) 0.00362(7) 0.0429(4) Uani 1 1 d . .
C29 C 0.22812(13) 0.24534(16) 0.02277(8) 0.0468(4) Uani 1 1 d . .
H29 H 0.260122 0.261641 0.059719 0.056 Uiso 1 1 calc R U
C30 C 0.16288(12) 0.28034(16) -0.06876(7) 0.0441(4) Uani 1 1 d . .
C31 C 0.13080(15) 0.3335(2) -0.12251(8) 0.0595(5) Uani 1 1 d . .
H31 H 0.139471 0.423170 -0.130229 0.071 Uiso 1 1 calc R U
C32 C 0.08572(16) 0.2486(2) -0.16393(9) 0.0671(6) Uani 1 1 d . .
H32 H 0.062419 0.281439 -0.200274 0.081 Uiso 1 1 calc R U
C33 C 0.07430(16) 0.1138(2) -0.15240(9) 0.0654(6) Uani 1 1 d . .
H33 H 0.045275 0.058296 -0.181650 0.078 Uiso 1 1 calc R U
C34 C 0.10485(14) 0.06080(18) -0.09890(8) 0.0540(5) Uani 1 1 d . .
H34 H 0.095718 -0.029044 -0.091660 0.065 Uiso 1 1 calc R U
C35 C 0.15000(11) 0.14531(15) -0.05560(7) 0.0405(4) Uani 1 1 d . .
C36 C 0.3009(2) 0.0447(3) 0.25153(9) 0.0838(7) Uani 1 1 d . .
H36A H 0.342055 -0.021705 0.273322 0.126 Uiso 1 1 calc R U
H36B H 0.225167 0.042983 0.261697 0.126 Uiso 1 1 calc R U
H36C H 0.331981 0.130365 0.260311 0.126 Uiso 1 1 calc R U
N1 N 0.79256(11) 0.34579(13) -0.00559(6) 0.0478(4) Uani 1 1 d . .
N2 N 0.49182(13) 0.65168(15) 0.13475(7) 0.0563(4) Uani 1 1 d . .
N3 N 0.30607(13) 0.01828(16) 0.18995(6) 0.0571(4) Uani 1 1 d . .
N4 N 0.21167(12) 0.33976(15) -0.02000(7) 0.0512(4) Uani 1 1 d . .

loop_
_atom_site_aniso_label
_atom_site_aniso_U_11
_atom_site_aniso_U_22
_atom_site_aniso_U_33
_atom_site_aniso_U_23
_atom_site_aniso_U_13
_atom_site_aniso_U_12
C1 0.0471(9) 0.0406(9) 0.0527(11) -0.0040(8) -0.0046(7) -0.0006(7)
C2 0.0411(8) 0.0328(8) 0.0598(11) -0.0039(7) 0.0026(7) -0.0008(6)
C3 0.0417(9) 0.0538(11) 0.0872(15) -0.0016(10) -0.0010(9) -0.0008(7)
C4 0.0505(11) 0.0679(13) 0.1043(19) -0.0057(13) -0.0230(12) 0.0029(9)
C5 0.0917(17) 0.0625(13) 0.0668(14) 0.0017(11) -0.0300(13) 0.0053(11)
C6 0.0743(13) 0.0509(11) 0.0526(11) -0.0006(9) -0.0029(9) 0.0008(9)
C7 0.0457(9) 0.0328(8) 0.0502(10) -0.0028(7) 0.0007(7) -0.0003(6)
C8 0.0405(8) 0.0359(8) 0.0541(10) -0.0062(7) 0.0019(7) -0.0014(6)
C9 0.0449(9) 0.0452(10) 0.0723(12) -0.0102(9) 0.0087(8) -0.0049(7)
C10 0.0394(8) 0.0400(8) 0.0471(9) 0.0012(7) -0.0002(7) 0.0000(6)
C11 0.0496(9) 0.0445(9) 0.0564(11) 0.0030(8) 0.0091(8) -0.0007(7)
C12 0.0512(9) 0.0435(9) 0.0469(10) 0.0012(8) 0.0006(7) 0.0045(7)
C13 0.0684(12) 0.0546(11) 0.0586(12) -0.0069(9) 0.0069(9) 0.0129(9)
C14 0.0569(12) 0.0830(16) 0.0571(12) -0.0068(11) 0.0111(9) 0.0118(10)
C15 0.0508(10) 0.0795(15) 0.0510(11) -0.0002(10) 0.0077(8) -0.0127(9)
C16 0.0485(9) 0.0514(10) 0.0462(10) -0.0028(8) -0.0005(7) -0.0086(7)
C17 0.0401(8) 0.0408(8) 0.0403(9) 0.0006(7) -0.0043(6) 0.0003(6)
C18 0.0851(15) 0.0635(13) 0.0628(13) 0.0012(10) 0.0266(11) -0.0046(10)
C19 0.0469(9) 0.0389(9) 0.0644(12) 0.0083(8) 0.0067(8) -0.0024(7)
C20 0.0464(10) 0.0489(10) 0.0726(13) 0.0069(9) 0.0163(9) 0.0013(7)
C21 0.0508(9) 0.0390(9) 0.0433(9) 0.0053(7) 0.0057(7) -0.0020(7)
C22 0.0638(12) 0.0561(11) 0.0490(11) 0.0053(9) -0.0071(9) -0.0036(8)
C23 0.0438(10) 0.0601(12) 0.0727(14) 0.0100(10) -0.0034(9) -0.0020(8)
C24 0.0486(10) 0.0550(11) 0.0611(12) 0.0090(9) 0.0133(8) 0.0019(7)
C25 0.0503(9) 0.0429(9) 0.0437(9) 0.0067(7) 0.0094(7) -0.0031(7)
C26 0.0453(9) 0.0366(8) 0.0488(10) 0.0064(7) 0.0037(7) -0.0029(6)
C27 0.0471(9) 0.0458(10) 0.0728(13) 0.0081(9) -0.0101(9) -0.0066(7)
C28 0.0317(7) 0.0405(8) 0.0566(10) 0.0014(8) 0.0027(7) 0.0007(6)
C29 0.0461(9) 0.0446(9) 0.0496(10) -0.0030(8) 0.0021(7) -0.0032(7)
C30 0.0394(8) 0.0438(9) 0.0499(10) -0.0004(8) 0.0101(7) -0.0025(6)
C31 0.0636(11) 0.0583(12) 0.0575(12) 0.0120(10) 0.0106(9) -0.0052(9)
C32 0.0623(12) 0.0878(16) 0.0510(11) 0.0105(11) 0.0012(9) -0.0113(10)
C33 0.0556(11) 0.0814(15) 0.0589(13) -0.0159(11) 0.0008(9) -0.0178(10)
C34 0.0462(9) 0.0505(10) 0.0650(12) -0.0087(9) 0.0015(8) -0.0083(7)
C35 0.0291(7) 0.0402(8) 0.0525(10) -0.0024(7) 0.0051(6) 0.0003(6)
C36 0.113(2) 0.0872(18) 0.0543(13) 0.0044(11) 0.0324(12) 0.0085(13)
N1 0.0500(8) 0.0435(8) 0.0503(9) -0.0025(6) 0.0059(6) -0.0026(6)
N2 0.0675(10) 0.0349(8) 0.0673(11) 0.0021(7) 0.0106(8) -0.0001(7)
N3 0.0640(10) 0.0567(10) 0.0521(9) 0.0041(7) 0.0165(8) 0.0019(7)
N4 0.0631(9) 0.0373(8) 0.0535(9) -0.0028(7) 0.0048(7) -0.0072(6)

loop_
_atom_type_symbol
_atom_type_description
_atom_type_scat_dispersion_real
_atom_type_scat_dispersion_imag
_atom_type_scat_source
C C 0.0033 0.0016 'International Tables Vol C Tables 4.2.6.8 and 6.1.1.4'
H H 0.0000 0.0000 'International Tables Vol C Tables 4.2.6.8 and 6.1.1.4'
N N 0.0061 0.0033 'International Tables Vol C Tables 4.2.6.8 and 6.1.1.4'

loop_
_geom_angle_atom_site_label_1
_geom_angle_atom_site_label_2
_geom_angle_atom_site_label_3
_geom_angle
C8 C1 N1 111.41(15)
C8 C1 H1 124.3
N1 C1 H1 124.3
N1 C2 C3 129.35(17)
N1 C2 C7 108.14(13)
C3 C2 C7 122.49(17)
C4 C3 C2 117.06(19)
C4 C3 H3 121.5
C2 C3 H3 121.5
C3 C4 C5 122.04(18)
C3 C4 H4 119.0
C5 C4 H4 119.0
C6 C5 C4 120.88(19)
C6 C5 H5 119.6
C4 C5 H5 119.6
C5 C6 C7 118.28(19)
C5 C6 H6 120.9
C7 C6 H6 120.9
C6 C7 C2 119.23(15)
C6 C7 C8 133.74(16)
C2 C7 C8 107.02(15)
C1 C8 C7 105.80(15)
C1 C8 C9 127.71(16)
C7 C8 C9 126.48(16)
C8 C9 C10 114.81(13)
C8 C9 H9A 108.6
C10 C9 H9A 108.6
C8 C9 H9B 108.6
C10 C9 H9B 108.6
H9A C9 H9B 107.5
C11 C10 C17 106.14(14)
C11 C10 C9 127.22(15)
C17 C10 C9 126.59(14)
C10 C11 N2 110.16(16)
C10 C11 H11 124.9
N2 C11 H11 124.9
N2 C12 C13 130.13(17)
N2 C12 C17 107.08(15)
C13 C12 C17 122.78(17)
C14 C13 C12 117.19(18)
C14 C13 H13 121.4
C12 C13 H13 121.4
C13 C14 C15 121.23(18)
C13 C14 H14 119.4
C15 C14 H14 119.4
C16 C15 C14 121.91(18)
C16 C15 H15 119.0
C14 C15 H15 119.0
C15 C16 C17 118.79(17)
C15 C16 H16 120.6
C17 C16 H16 120.6
C16 C17 C12 118.08(15)
C16 C17 C10 134.30(15)
C12 C17 C10 107.62(14)
N1 C18 H18A 109.5
N1 C18 H18B 109.5
H18A C18 H18B 109.5
N1 C18 H18C 109.5
H18A C18 H18C 109.5
H18B C18 H18C 109.5
C20 C19 C26 105.60(16)
C20 C19 C27 128.57(17)
C26 C19 C27 125.81(16)
N3 C20 C19 110.91(16)
N3 C20 H20 124.5
C19 C20 H20 124.5
N3 C21 C22 129.80(16)
N3 C21 C26 107.60(14)
C22 C21 C26 122.60(15)
C21 C22 C23 116.97(17)
C21 C22 H22 121.5
C23 C22 H22 121.5
C24 C23 C22 121.22(17)
C24 C23 H23 119.4
C22 C23 H23 119.4
C23 C24 C25 121.73(16)
C23 C24 H24 119.1
C25 C24 H24 119.1
C24 C25 C26 118.68(16)
C24 C25 H25 120.7
C26 C25 H25 120.7
C25 C26 C21 118.75(15)
C25 C26 C19 133.50(16)
C21 C26 C19 107.74(15)
C28 C27 C19 114.76(14)
C28 C27 H27A 108.6
C19 C27 H27A 108.6
C28 C27 H27B 108.6
C19 C27 H27B 108.6
H27A C27 H27B 107.6
C29 C28 C35 106.00(14)
C29 C28 C27 127.85(16)
C35 C28 C27 126.12(14)
C28 C29 N4 110.66(15)
C28 C29 H29 124.7
N4 C29 H29 124.7
N4 C30 C31 130.30(17)
N4 C30 C35 107.06(15)
C31 C30 C35 122.64(16)
C32 C31 C30 117.41(19)
C32 C31 H31 121.3
C30 C31 H31 121.3
C31 C32 C33 121.07(19)
C31 C32 H32 119.5
C33 C32 H32 119.5
C34 C33 C32 121.74(18)
C34 C33 H33 119.1
C32 C33 H33 119.1
C33 C34 C35 118.43(18)
C33 C34 H34 120.8
C35 C34 H34 120.8
C34 C35 C30 118.68(16)
C34 C35 C28 133.75(15)
C30 C35 C28 107.56(14)
N3 C36 H36A 109.5
N3 C36 H36B 109.5
H36A C36 H36B 109.5
N3 C36 H36C 109.5
H36A C36 H36C 109.5
H36B C36 H36C 109.5
C1 N1 C2 107.60(14)
C1 N1 C18 126.08(16)
C2 N1 C18 126.01(15)
C12 N2 C11 108.98(15)
C12 N2 H2A 126.1(14)
C11 N2 H2A 124.9(14)
C20 N3 C21 108.15(15)
C20 N3 C36 126.63(18)
C21 N3 C36 125.09(17)
C30 N4 C29 108.71(14)
C30 N4 H4A 125.0(12)
C29 N4 H4A 126.2(12)

loop_
_geom_bond_atom_site_label_1
_geom_bond_atom_site_label_2
_geom_bond_distance
C1 C8 1.363(2)
C1 N1 1.373(2)
C1 H1 0.9300
C2 N1 1.376(2)
C2 C3 1.391(2)
C2 C7 1.412(2)
C3 C4 1.360(3)
C3 H3 0.9300
C4 C5 1.404(3)
C4 H4 0.9300
C5 C6 1.389(3)
C5 H5 0.9300
C6 C7 1.390(2)
C6 H6 0.9300
C7 C8 1.433(2)
C8 C9 1.502(2)
C9 C10 1.507(2)
C9 H9A 0.9700
C9 H9B 0.9700
C10 C11 1.360(2)
C10 C17 1.430(2)
C11 N2 1.374(2)
C11 H11 0.9300
C12 N2 1.371(2)
C12 C13 1.396(2)
C12 C17 1.406(2)
C13 C14 1.376(3)
C13 H13 0.9300
C14 C15 1.383(3)
C14 H14 0.9300
C15 C16 1.378(2)
C15 H15 0.9300
C16 C17 1.406(2)
C16 H16 0.9300
C18 N1 1.458(2)
C18 H18A 0.9600
C18 H18B 0.9600
C18 H18C 0.9600
C19 C20 1.373(3)
C19 C26 1.431(2)
C19 C27 1.509(3)
C20 N3 1.370(3)
C20 H20 0.9300
C21 N3 1.382(2)
C21 C22 1.391(2)
C21 C26 1.405(2)
C22 C23 1.391(3)
C22 H22 0.9300
C23 C24 1.377(3)
C23 H23 0.9300
C24 C25 1.385(2)
C24 H24 0.9300
C25 C26 1.395(2)
C25 H25 0.9300
C27 C28 1.504(2)
C27 H27A 0.9700
C27 H27B 0.9700
C28 C29 1.354(2)
C28 C35 1.441(2)
C29 N4 1.378(2)
C29 H29 0.9300
C30 N4 1.377(2)
C30 C31 1.386(2)
C30 C35 1.407(2)
C31 C32 1.373(3)
C31 H31 0.9300
C32 C33 1.395(3)
C32 H32 0.9300
C33 C34 1.376(3)
C33 H33 0.9300
C34 C35 1.400(2)
C34 H34 0.9300
C36 N3 1.451(2)
C36 H36A 0.9600
C36 H36B 0.9600
C36 H36C 0.9600
N2 H2A 0.95(2)
N4 H4A 0.94(2)
